data_7028371
loop_
_publ_author_name
'Theuergarten, Eileen'
'Bannenberg, Thomas'
'Walter, Marc D.'
'Holschumacher, Dirk'
'Freytag, Matthias'
'Daniliuc, Constantin G.'
'Jones, Peter G.'
'Tamm, Matthias'

_publ_section_title
;
 Computational and experimental investigations of CO2 and N2O fixation by
 sterically demanding N-heterocyclic carbenes (NHC) and NHC/borane FLP
 systems.
;
_journal_issue 4
_journal_name_full 'Dalton transactions (Cambridge, England : 2003)'
_journal_page_first 1651
_journal_page_last 1662
_journal_paper_doi 10.1039/c3dt52742e
_journal_volume 43
_journal_year 2014
_chemical_formula_sum 'C29 H20 B F15 N4 O'
_chemical_formula_weight 736.30
_chemical_name_systematic
; 
 ? 
;
_space_group_IT_number 19
_symmetry_cell_setting orthorhombic
_symmetry_space_group_name_Hall 'P 2ac 2ab'
_symmetry_space_group_name_H-M 'P 21 21 21'
_atom_sites_solution_hydrogens geom
_atom_sites_solution_primary direct
_atom_sites_solution_secondary difmap
_audit_creation_method SHELXL-97
_cell_angle_alpha 90.00
_cell_angle_beta 90.00
_cell_angle_gamma 90.00
_cell_formula_units_Z 4
_cell_length_a 12.5421(2)
_cell_length_b 12.7742(2)
_cell_length_c 18.7596(4)
_cell_measurement_reflns_used 21362
_cell_measurement_temperature 100(2)
_cell_measurement_theta_max 29.3084
_cell_measurement_theta_min 2.1669
_cell_volume 3005.57(9)
_computing_cell_refinement
; 
 ? 
;
_computing_data_collection
; 
 ? 
;
_computing_data_reduction
; 
 ? 
;
_computing_molecular_graphics 'BRUKER XP'
_computing_publication_material SHELXL-97
_computing_structure_refinement 'SHELXL-97 (Sheldrick, 1997)'
_computing_structure_solution 'SHELXS-97 (Sheldrick, 1990)'
_diffrn_ambient_temperature 100(2)
_diffrn_detector_area_resol_mean 16.1419
_diffrn_measured_fraction_theta_full 0.999
_diffrn_measured_fraction_theta_max 0.999
_diffrn_measurement_device_type 'Xcalibur, Eos'
_diffrn_measurement_method '\w scans'
_diffrn_radiation_monochromator graphite
_diffrn_radiation_source 'Enhance (Mo) X-ray Source'
_diffrn_radiation_type 'Mo K\a'
_diffrn_radiation_wavelength 0.71073
_diffrn_reflns_av_R_equivalents 0.0548
_diffrn_reflns_av_sigmaI/netI 0.0182
_diffrn_reflns_limit_h_max 16
_diffrn_reflns_limit_h_min -16
_diffrn_reflns_limit_k_max 16
_diffrn_reflns_limit_k_min -16
_diffrn_reflns_limit_l_max 24
_diffrn_reflns_limit_l_min -24
_diffrn_reflns_number 124268
_diffrn_reflns_theta_full 27.87
_diffrn_reflns_theta_max 27.87
_diffrn_reflns_theta_min 2.28
_exptl_absorpt_coefficient_mu 0.164
_exptl_absorpt_correction_T_max 1.00000
_exptl_absorpt_correction_T_min 0.98890
_exptl_absorpt_correction_type multi-scan
_exptl_absorpt_process_details
; 
 ? 
;
_exptl_crystal_colour colourless
_exptl_crystal_density_diffrn 1.627
_exptl_crystal_density_method 'not measured'
_exptl_crystal_description prism
_exptl_crystal_F_000 1480
_exptl_crystal_size_max 0.34
_exptl_crystal_size_mid 0.20
_exptl_crystal_size_min 0.07
_refine_diff_density_max 0.244
_refine_diff_density_min -0.147
_refine_diff_density_rms 0.037
_refine_ls_abs_structure_details 'Flack H D (1983), Acta Cryst. A39, 876-881'
_refine_ls_abs_structure_Flack 0.2(4)
_refine_ls_extinction_method none
_refine_ls_goodness_of_fit_ref 1.027
_refine_ls_hydrogen_treatment constr
_refine_ls_matrix_type full
_refine_ls_number_parameters 457
_refine_ls_number_reflns 4000
_refine_ls_number_restraints 0
_refine_ls_restrained_S_all 1.027
_refine_ls_R_factor_all 0.0376
_refine_ls_R_factor_gt 0.0297
_refine_ls_shift/su_max 0.001
_refine_ls_shift/su_mean 0.000
_refine_ls_structure_factor_coef Fsqd
_refine_ls_weighting_details 'calc w=1/[\s^2^(Fo^2^)+(0.0266P)^2^+0.9437P] where P=(Fo^2^+2Fc^2^)/3'
_refine_ls_weighting_scheme calc
_refine_ls_wR_factor_gt 0.0612
_refine_ls_wR_factor_ref 0.0643
_reflns_number_gt 3568
_reflns_number_total 4000
_reflns_threshold_expression >2sigma(I)
_cod_data_source_file c3dt52742e.txt
_cod_data_source_block eileen36
_cod_database_code 7028371

loop_
_symmetry_equiv_pos_as_xyz
'x, y, z'
'-x+1/2, -y, z+1/2'
'-x, y+1/2, -z+1/2'
'x+1/2, -y+1/2, -z'

loop_
_atom_site_label
_atom_site_type_symbol
_atom_site_fract_x
_atom_site_fract_y
_atom_site_fract_z
_atom_site_U_iso_or_equiv
_atom_site_adp_type
_atom_site_occupancy
_atom_site_symmetry_multiplicity
_atom_site_calc_flag
_atom_site_refinement_flags
B B 0.35946(17) 0.40022(16) 0.54473(12) 0.0176(4) Uani 1 1 d .
N1 N 0.57313(14) 0.72053(13) 0.68132(9) 0.0204(3) Uani 1 1 d .
N2 N 0.40666(14) 0.72905(12) 0.71670(9) 0.0204(3) Uani 1 1 d .
N3 N 0.47531(14) 0.55707(12) 0.67751(9) 0.0207(4) Uani 1 1 d .
N4 N 0.42556(13) 0.53718(12) 0.62130(9) 0.0191(3) Uani 1 1 d .
O O 0.42359(11) 0.43433(10) 0.61043(7) 0.0182(3) Uani 1 1 d .
F1 F 0.38511(10) 0.61522(9) 0.48725(6) 0.0243(3) Uani 1 1 d .
F2 F 0.51078(11) 0.67447(11) 0.38124(8) 0.0379(3) Uani 1 1 d .
F3 F 0.62006(11) 0.52991(13) 0.30290(7) 0.0426(4) Uani 1 1 d .
F4 F 0.60086(12) 0.32344(13) 0.33520(8) 0.0480(4) Uani 1 1 d .
F5 F 0.48390(12) 0.26109(10) 0.44328(8) 0.0418(4) Uani 1 1 d .
F6 F 0.48118(12) 0.24510(9) 0.64078(7) 0.0370(3) Uani 1 1 d .
F7 F 0.43517(12) 0.04605(9) 0.65612(7) 0.0382(3) Uani 1 1 d .
F8 F 0.28511(11) -0.04825(9) 0.57177(8) 0.0373(3) Uani 1 1 d .
F9 F 0.18057(11) 0.06929(10) 0.47143(8) 0.0405(4) Uani 1 1 d .
F10 F 0.21949(11) 0.27320(10) 0.45971(7) 0.0333(3) Uani 1 1 d .
F11 F 0.21697(9) 0.50954(10) 0.43298(6) 0.0253(3) Uani 1 1 d .
F12 F 0.02191(10) 0.57973(11) 0.45619(7) 0.0366(3) Uani 1 1 d .
F13 F -0.07558(11) 0.54903(14) 0.58331(9) 0.0520(4) Uani 1 1 d .
F14 F 0.03175(12) 0.44903(14) 0.69052(7) 0.0512(4) Uani 1 1 d .
F15 F 0.23116(11) 0.38357(10) 0.67056(6) 0.0314(3) Uani 1 1 d .
C1 C 0.48207(16) 0.66628(15) 0.68979(10) 0.0182(4) Uani 1 1 d .
C2 C 0.55230(19) 0.82277(16) 0.70148(11) 0.0267(5) Uani 1 1 d .
H2 H 0.6015 0.8793 0.7001 0.032 Uiso 1 1 calc R
C3 C 0.45129(19) 0.82800(16) 0.72311(11) 0.0273(5) Uani 1 1 d .
H3 H 0.4159 0.8889 0.7400 0.033 Uiso 1 1 calc R
C4 C 0.67708(17) 0.68222(16) 0.65000(11) 0.0242(4) Uani 1 1 d .
C5 C 0.70659(19) 0.57693(18) 0.68327(13) 0.0327(5) Uani 1 1 d .
H5A H 0.7034 0.5825 0.7353 0.049 Uiso 1 1 calc R
H5B H 0.7790 0.5576 0.6688 0.049 Uiso 1 1 calc R
H5C H 0.6563 0.5232 0.6670 0.049 Uiso 1 1 calc R
C6 C 0.6631(2) 0.67485(18) 0.56953(11) 0.0303(5) Uani 1 1 d .
H6A H 0.6070 0.6240 0.5585 0.045 Uiso 1 1 calc R
H6B H 0.7303 0.6522 0.5477 0.045 Uiso 1 1 calc R
H6C H 0.6431 0.7436 0.5506 0.045 Uiso 1 1 calc R
C7 C 0.7640(2) 0.7614(2) 0.66810(13) 0.0368(6) Uani 1 1 d .
H7A H 0.7457 0.8295 0.6475 0.055 Uiso 1 1 calc R
H7B H 0.8322 0.7374 0.6484 0.055 Uiso 1 1 calc R
H7C H 0.7700 0.7680 0.7200 0.055 Uiso 1 1 calc R
C8 C 0.29270(18) 0.70263(16) 0.73661(12) 0.0253(4) Uani 1 1 d .
C9 C 0.22767(18) 0.70139(17) 0.66767(12) 0.0292(5) Uani 1 1 d .
H9A H 0.2321 0.7701 0.6446 0.044 Uiso 1 1 calc R
H9B H 0.1530 0.6855 0.6787 0.044 Uiso 1 1 calc R
H9C H 0.2562 0.6478 0.6355 0.044 Uiso 1 1 calc R
C10 C 0.29012(19) 0.59748(18) 0.77576(13) 0.0316(5) Uani 1 1 d .
H10A H 0.3083 0.5411 0.7425 0.047 Uiso 1 1 calc R
H10B H 0.2185 0.5855 0.7950 0.047 Uiso 1 1 calc R
H10C H 0.3419 0.5985 0.8149 0.047 Uiso 1 1 calc R
C11 C 0.2514(2) 0.78766(19) 0.78671(13) 0.0354(6) Uani 1 1 d .
H11A H 0.2994 0.7940 0.8277 0.053 Uiso 1 1 calc R
H11B H 0.1798 0.7689 0.8033 0.053 Uiso 1 1 calc R
H11C H 0.2484 0.8546 0.7612 0.053 Uiso 1 1 calc R
C12 C 0.42641(15) 0.43425(16) 0.47285(10) 0.0198(4) Uani 1 1 d .
C13 C 0.43820(15) 0.53905(16) 0.45231(11) 0.0207(4) Uani 1 1 d .
C14 C 0.50174(17) 0.57196(18) 0.39654(12) 0.0272(5) Uani 1 1 d .
C15 C 0.55669(16) 0.4996(2) 0.35664(11) 0.0300(5) Uani 1 1 d .
C16 C 0.54713(18) 0.3953(2) 0.37328(12) 0.0318(5) Uani 1 1 d .
C17 C 0.48435(17) 0.36538(17) 0.43042(12) 0.0261(4) Uani 1 1 d .
C18 C 0.34762(15) 0.27272(15) 0.55245(10) 0.0183(4) Uani 1 1 d .
C19 C 0.40176(17) 0.20812(16) 0.59933(11) 0.0226(4) Uani 1 1 d .
C20 C 0.38105(18) 0.10206(16) 0.60708(11) 0.0251(4) Uani 1 1 d .
C21 C 0.30593(18) 0.05506(15) 0.56468(12) 0.0269(5) Uani 1 1 d .
C22 C 0.25259(17) 0.11375(17) 0.51492(12) 0.0269(5) Uani 1 1 d .
C23 C 0.27387(16) 0.21971(15) 0.51040(11) 0.0220(4) Uani 1 1 d .
C24 C 0.23777(15) 0.44735(14) 0.55167(10) 0.0182(4) Uani 1 1 d .
C25 C 0.17778(15) 0.49563(16) 0.49935(10) 0.0197(4) Uani 1 1 d .
C26 C 0.07451(16) 0.53121(17) 0.50890(12) 0.0259(4) Uani 1 1 d .
C27 C 0.02502(17) 0.5153(2) 0.57371(13) 0.0336(5) Uani 1 1 d .
C28 C 0.07927(18) 0.46550(19) 0.62717(12) 0.0321(5) Uani 1 1 d .
C29 C 0.18278(17) 0.43283(16) 0.61540(11) 0.0235(4) Uani 1 1 d .

loop_
_atom_site_aniso_label
_atom_site_aniso_U_11
_atom_site_aniso_U_22
_atom_site_aniso_U_33
_atom_site_aniso_U_23
_atom_site_aniso_U_13
_atom_site_aniso_U_12
B 0.0218(10) 0.0143(9) 0.0168(10) 0.0000(8) -0.0008(9) -0.0010(8)
N1 0.0297(9) 0.0124(7) 0.0192(8) 0.0005(6) -0.0029(7) -0.0019(7)
N2 0.0284(9) 0.0138(7) 0.0189(8) 0.0010(7) -0.0034(7) 0.0033(7)
N3 0.0275(9) 0.0110(8) 0.0236(8) -0.0011(7) -0.0065(7) 0.0006(7)
N4 0.0243(8) 0.0130(7) 0.0201(8) -0.0018(6) -0.0018(7) 0.0000(7)
O 0.0245(7) 0.0098(6) 0.0201(7) -0.0014(5) -0.0033(6) -0.0007(5)
F1 0.0274(6) 0.0185(6) 0.0271(6) 0.0032(5) 0.0010(5) -0.0026(5)
F2 0.0318(7) 0.0373(7) 0.0445(8) 0.0208(7) 0.0041(6) -0.0080(6)
F3 0.0280(7) 0.0699(10) 0.0298(7) 0.0150(7) 0.0094(6) -0.0056(7)
F4 0.0455(9) 0.0582(9) 0.0404(8) -0.0073(8) 0.0214(7) 0.0106(8)
F5 0.0552(9) 0.0250(7) 0.0451(8) -0.0018(6) 0.0235(7) 0.0083(7)
F6 0.0504(8) 0.0188(6) 0.0419(8) -0.0069(6) -0.0275(7) 0.0056(6)
F7 0.0644(9) 0.0186(6) 0.0316(7) 0.0040(5) -0.0056(7) 0.0106(6)
F8 0.0431(7) 0.0136(6) 0.0550(8) -0.0004(6) 0.0116(7) -0.0066(6)
F9 0.0345(7) 0.0262(6) 0.0608(9) -0.0170(7) -0.0116(7) -0.0084(6)
F10 0.0431(7) 0.0252(6) 0.0315(7) -0.0056(6) -0.0188(6) 0.0018(6)
F11 0.0233(6) 0.0340(7) 0.0185(5) 0.0035(5) -0.0022(5) -0.0029(5)
F12 0.0247(6) 0.0415(8) 0.0437(8) 0.0041(7) -0.0106(6) 0.0032(6)
F13 0.0215(6) 0.0715(11) 0.0629(10) -0.0063(9) 0.0119(7) 0.0088(7)
F14 0.0406(8) 0.0781(12) 0.0348(7) 0.0001(8) 0.0227(7) -0.0020(9)
F15 0.0381(7) 0.0357(7) 0.0203(6) 0.0063(5) 0.0033(6) -0.0044(6)
C1 0.0271(10) 0.0134(9) 0.0143(8) 0.0013(7) -0.0069(8) 0.0019(8)
C2 0.0427(13) 0.0112(9) 0.0262(10) -0.0016(8) -0.0015(10) -0.0050(9)
C3 0.0439(14) 0.0125(9) 0.0254(10) 0.0002(8) -0.0038(10) 0.0054(9)
C4 0.0286(10) 0.0203(10) 0.0238(10) 0.0009(8) 0.0023(9) -0.0027(9)
C5 0.0276(11) 0.0313(12) 0.0392(13) 0.0136(10) 0.0065(10) 0.0067(10)
C6 0.0417(13) 0.0243(10) 0.0248(11) -0.0015(9) 0.0032(10) 0.0034(10)
C7 0.0373(13) 0.0377(13) 0.0353(12) -0.0060(11) 0.0052(11) -0.0135(11)
C8 0.0264(10) 0.0212(10) 0.0282(11) 0.0017(8) -0.0020(9) 0.0061(9)
C9 0.0314(11) 0.0232(11) 0.0331(12) -0.0025(9) -0.0085(10) 0.0065(9)
C10 0.0312(12) 0.0290(11) 0.0347(12) 0.0087(10) 0.0053(10) 0.0038(10)
C11 0.0401(13) 0.0343(13) 0.0318(12) -0.0042(10) 0.0011(11) 0.0114(11)
C12 0.0175(9) 0.0228(10) 0.0190(9) 0.0007(8) -0.0011(8) -0.0014(8)
C13 0.0147(8) 0.0251(10) 0.0224(9) 0.0026(8) -0.0027(8) -0.0014(8)
C14 0.0199(10) 0.0333(12) 0.0285(11) 0.0134(10) -0.0029(9) -0.0058(9)
C15 0.0162(9) 0.0515(14) 0.0224(10) 0.0088(10) 0.0040(8) -0.0029(10)
C16 0.0242(11) 0.0452(14) 0.0260(11) -0.0045(10) 0.0077(9) 0.0032(10)
C17 0.0256(10) 0.0263(11) 0.0264(11) -0.0009(9) 0.0024(9) 0.0000(9)
C18 0.0217(9) 0.0171(9) 0.0161(9) -0.0024(7) 0.0043(8) -0.0014(8)
C19 0.0299(10) 0.0182(10) 0.0198(9) -0.0043(8) -0.0039(9) 0.0006(8)
C20 0.0365(12) 0.0168(9) 0.0219(10) 0.0011(8) 0.0030(9) 0.0048(9)
C21 0.0317(11) 0.0134(9) 0.0355(12) -0.0034(9) 0.0119(10) -0.0040(9)
C22 0.0261(10) 0.0216(10) 0.0329(11) -0.0091(9) 0.0002(9) -0.0056(9)
C23 0.0248(10) 0.0187(9) 0.0225(10) -0.0017(8) -0.0032(9) 0.0010(8)
C24 0.0199(9) 0.0148(9) 0.0200(9) -0.0031(7) 0.0007(7) -0.0038(8)
C25 0.0201(9) 0.0199(9) 0.0191(9) -0.0008(8) 0.0007(8) -0.0055(8)
C26 0.0201(10) 0.0254(10) 0.0321(11) -0.0027(9) -0.0048(9) -0.0001(9)
C27 0.0195(10) 0.0394(13) 0.0419(13) -0.0079(11) 0.0058(10) 0.0000(10)
C28 0.0298(11) 0.0395(13) 0.0271(11) -0.0050(10) 0.0125(10) -0.0056(10)
C29 0.0273(10) 0.0220(10) 0.0210(10) -0.0003(8) 0.0016(8) -0.0041(9)

loop_
_atom_type_symbol
_atom_type_description
_atom_type_scat_dispersion_real
_atom_type_scat_dispersion_imag
_atom_type_scat_source
C C 0.0033 0.0016 'International Tables Vol C Tables 4.2.6.8 and 6.1.1.4'
H H 0.0000 0.0000 'International Tables Vol C Tables 4.2.6.8 and 6.1.1.4'
B B 0.0013 0.0007 'International Tables Vol C Tables 4.2.6.8 and 6.1.1.4'
N N 0.0061 0.0033 'International Tables Vol C Tables 4.2.6.8 and 6.1.1.4'
O O 0.0106 0.0060 'International Tables Vol C Tables 4.2.6.8 and 6.1.1.4'
F F 0.0171 0.0103 'International Tables Vol C Tables 4.2.6.8 and 6.1.1.4'

loop_
_geom_angle_atom_site_label_1
_geom_angle_atom_site_label_2
_geom_angle_atom_site_label_3
_geom_angle
O B C18 104.97(15)
O B C24 108.58(15)
C18 B C24 105.79(15)
O B C12 108.39(15)
C18 B C12 112.34(16)
C24 B C12 116.16(16)
C1 N1 C2 107.06(18)
C1 N1 C4 127.69(16)
C2 N1 C4 125.05(17)
C1 N2 C3 107.06(17)
C1 N2 C8 128.74(17)
C3 N2 C8 124.19(17)
N4 N3 C1 111.52(15)
N3 N4 O 109.82(15)
N4 O B 114.41(14)
N2 C1 N1 109.62(16)
N2 C1 N3 127.51(19)
N1 C1 N3 122.61(18)
C3 C2 N1 108.06(19)
C2 C3 N2 108.16(19)
N1 C4 C6 107.84(18)
N1 C4 C7 108.40(17)
C6 C4 C7 110.10(19)
N1 C4 C5 109.58(17)
C6 C4 C5 112.22(19)
C7 C4 C5 108.63(19)
N2 C8 C11 108.26(18)
N2 C8 C9 107.28(17)
C11 C8 C9 110.30(18)
N2 C8 C10 109.48(17)
C11 C8 C10 108.76(18)
C9 C8 C10 112.66(18)
C17 C12 C13 113.07(18)
C17 C12 B 124.60(18)
C13 C12 B 122.09(17)
F1 C13 C14 115.69(18)
F1 C13 C12 120.24(17)
C14 C13 C12 124.1(2)
F2 C14 C15 119.72(19)
F2 C14 C13 120.4(2)
C15 C14 C13 119.8(2)
F3 C15 C16 120.1(2)
F3 C15 C14 120.9(2)
C16 C15 C14 119.0(2)
F4 C16 C15 119.9(2)
F4 C16 C17 120.5(2)
C15 C16 C17 119.6(2)
F5 C17 C16 114.3(2)
F5 C17 C12 121.21(19)
C16 C17 C12 124.4(2)
C19 C18 C23 113.34(17)
C19 C18 B 127.10(18)
C23 C18 B 119.52(17)
F6 C19 C18 121.31(18)
F6 C19 C20 114.82(18)
C18 C19 C20 123.9(2)
F7 C20 C21 120.61(18)
F7 C20 C19 119.7(2)
C21 C20 C19 119.7(2)
F8 C21 C20 120.2(2)
F8 C21 C22 120.4(2)
C20 C21 C22 119.38(18)
F9 C22 C21 120.69(19)
F9 C22 C23 120.4(2)
C21 C22 C23 118.87(19)
F10 C23 C22 116.08(18)
F10 C23 C18 119.15(17)
C22 C23 C18 124.75(19)
C25 C24 C29 113.55(18)
C25 C24 B 127.73(17)
C29 C24 B 118.58(17)
F11 C25 C24 121.03(17)
F11 C25 C26 114.63(18)
C24 C25 C26 124.33(19)
F12 C26 C27 119.77(19)
F12 C26 C25 121.12(19)
C27 C26 C25 119.1(2)
F13 C27 C28 121.1(2)
F13 C27 C26 119.5(2)
C28 C27 C26 119.4(2)
F14 C28 C27 120.0(2)
F14 C28 C29 120.7(2)
C27 C28 C29 119.4(2)
F15 C29 C28 116.05(18)
F15 C29 C24 119.72(18)
C28 C29 C24 124.2(2)

loop_
_geom_bond_atom_site_label_1
_geom_bond_atom_site_label_2
_geom_bond_distance
B O 1.535(2)
B C18 1.642(3)
B C24 1.646(3)
B C12 1.647(3)
N1 C1 1.345(3)
N1 C2 1.385(3)
N1 C4 1.511(3)
N2 C1 1.339(3)
N2 C3 1.388(3)
N2 C8 1.515(3)
N3 N4 1.251(2)
N3 C1 1.416(2)
N4 O 1.330(2)
F1 C13 1.349(2)
F2 C14 1.345(3)
F3 C15 1.341(2)
F4 C16 1.344(3)
F5 C17 1.354(3)
F6 C19 1.349(2)
F7 C20 1.349(2)
F8 C21 1.352(2)
F9 C22 1.343(2)
F10 C23 1.355(2)
F11 C25 1.350(2)
F12 C26 1.341(2)
F13 C27 1.345(3)
F14 C28 1.346(2)
F15 C29 1.355(2)
C2 C3 1.332(3)
C4 C6 1.523(3)
C4 C7 1.525(3)
C4 C5 1.528(3)
C8 C11 1.527(3)
C8 C9 1.529(3)
C8 C10 1.531(3)
C12 C17 1.391(3)
C12 C13 1.401(3)
C13 C14 1.381(3)
C14 C15 1.374(3)
C15 C16 1.374(4)
C16 C17 1.384(3)
C18 C19 1.384(3)
C18 C23 1.392(3)
C19 C20 1.387(3)
C20 C21 1.371(3)
C21 C22 1.372(3)
C22 C23 1.382(3)
C24 C25 1.382(3)
C24 C29 1.393(3)
C25 C26 1.384(3)
C26 C27 1.380(3)
C27 C28 1.369(3)
C28 C29 1.381(3)

loop_
_geom_torsion_atom_site_label_1
_geom_torsion_atom_site_label_2
_geom_torsion_atom_site_label_3
_geom_torsion_atom_site_label_4
_geom_torsion
C1 N3 N4 O 178.14(16)
N3 N4 O B 177.01(15)
C18 B O N4 -168.33(15)
C24 B O N4 -55.6(2)
C12 B O N4 71.43(19)
C3 N2 C1 N1 2.1(2)
C8 N2 C1 N1 -178.62(17)
C3 N2 C1 N3 176.32(18)
C8 N2 C1 N3 -4.4(3)
C2 N1 C1 N2 -2.2(2)
C4 N1 C1 N2 -177.40(17)
C2 N1 C1 N3 -176.77(17)
C4 N1 C1 N3 8.0(3)
N4 N3 C1 N2 79.4(2)
N4 N3 C1 N1 -107.1(2)
C1 N1 C2 C3 1.5(2)
C4 N1 C2 C3 176.80(18)
N1 C2 C3 N2 -0.2(2)
C1 N2 C3 C2 -1.2(2)
C8 N2 C3 C2 179.52(18)
C1 N1 C4 C6 74.6(2)
C2 N1 C4 C6 -99.7(2)
C1 N1 C4 C7 -166.18(19)
C2 N1 C4 C7 19.5(3)
C1 N1 C4 C5 -47.8(3)
C2 N1 C4 C5 137.9(2)
C1 N2 C8 C11 161.35(19)
C3 N2 C8 C11 -19.5(3)
C1 N2 C8 C9 -79.6(2)
C3 N2 C8 C9 99.5(2)
C1 N2 C8 C10 42.9(3)
C3 N2 C8 C10 -137.90(19)
O B C12 C17 103.8(2)
C18 B C12 C17 -11.7(3)
C24 B C12 C17 -133.7(2)
O B C12 C13 -70.1(2)
C18 B C12 C13 174.36(18)
C24 B C12 C13 52.4(2)
C17 C12 C13 F1 178.51(17)
B C12 C13 F1 -7.0(3)
C17 C12 C13 C14 -0.9(3)
B C12 C13 C14 173.62(18)
F1 C13 C14 F2 2.1(3)
C12 C13 C14 F2 -178.42(19)
F1 C13 C14 C15 -178.29(18)
C12 C13 C14 C15 1.2(3)
F2 C14 C15 F3 0.6(3)
C13 C14 C15 F3 -179.03(19)
F2 C14 C15 C16 179.6(2)
C13 C14 C15 C16 0.0(3)
F3 C15 C16 F4 -0.5(3)
C14 C15 C16 F4 -179.52(19)
F3 C15 C16 C17 177.79(19)
C14 C15 C16 C17 -1.2(3)
F4 C16 C17 F5 0.5(3)
C15 C16 C17 F5 -177.8(2)
F4 C16 C17 C12 179.8(2)
C15 C16 C17 C12 1.5(4)
C13 C12 C17 F5 178.84(19)
B C12 C17 F5 4.5(3)
C13 C12 C17 C16 -0.4(3)
B C12 C17 C16 -174.8(2)
O B C18 C19 -12.0(3)
C24 B C18 C19 -126.7(2)
C12 B C18 C19 105.6(2)
O B C18 C23 165.66(16)
C24 B C18 C23 50.9(2)
C12 B C18 C23 -76.8(2)
C23 C18 C19 F6 175.52(18)
B C18 C19 F6 -6.7(3)
C23 C18 C19 C20 -3.5(3)
B C18 C19 C20 174.2(2)
F6 C19 C20 F7 3.4(3)
C18 C19 C20 F7 -177.48(18)
F6 C19 C20 C21 -176.41(19)
C18 C19 C20 C21 2.7(3)
F7 C20 C21 F8 0.2(3)
C19 C20 C21 F8 179.99(19)
F7 C20 C21 C22 -179.57(19)
C19 C20 C21 C22 0.3(3)
F8 C21 C22 F9 -1.4(3)
C20 C21 C22 F9 178.29(19)
F8 C21 C22 C23 178.32(19)
C20 C21 C22 C23 -1.9(3)
F9 C22 C23 F10 -0.9(3)
C21 C22 C23 F10 179.32(18)
F9 C22 C23 C18 -179.32(19)
C21 C22 C23 C18 0.9(3)
C19 C18 C23 F10 -176.63(18)
B C18 C23 F10 5.4(3)
C19 C18 C23 C22 1.7(3)
B C18 C23 C22 -176.2(2)
O B C24 C25 135.42(19)
C18 B C24 C25 -112.4(2)
C12 B C24 C25 13.0(3)
O B C24 C29 -49.2(2)
C18 B C24 C29 63.1(2)
C12 B C24 C29 -171.56(17)
C29 C24 C25 F11 -175.77(17)
B C24 C25 F11 -0.2(3)
C29 C24 C25 C26 2.8(3)
B C24 C25 C26 178.42(18)
F11 C25 C26 F12 -3.0(3)
C24 C25 C26 F12 178.34(19)
F11 C25 C26 C27 176.39(19)
C24 C25 C26 C27 -2.3(3)
F12 C26 C27 F13 -0.2(3)
C25 C26 C27 F13 -179.56(19)
F12 C26 C27 C28 179.9(2)
C25 C26 C27 C28 0.4(3)
F13 C27 C28 F14 0.4(4)
C26 C27 C28 F14 -179.7(2)
F13 C27 C28 C29 -179.5(2)
C26 C27 C28 C29 0.5(3)
F14 C28 C29 F15 0.5(3)
C27 C28 C29 F15 -179.6(2)
F14 C28 C29 C24 -179.6(2)
C27 C28 C29 C24 0.2(3)
C25 C24 C29 F15 178.06(17)
B C24 C29 F15 2.0(3)
C25 C24 C29 C28 -1.8(3)
B C24 C29 C28 -177.82(19)
